data_4339331
loop_
_publ_author_name
'Reisner, Erwin'
'Telser, Joshua'
'Lippard, Stephen J.'

_publ_section_title
;
 A planar carboxylate-rich tetraironII complex and its conversion to
 linear triironII and paddlewheel diironII complexes.
;
_journal_issue 25
_journal_name_full 'Inorganic chemistry'
_journal_page_first 10754
_journal_page_last 10770
_journal_paper_doi 10.1021/ic701663j
_journal_volume 46
_journal_year 2007
_chemical_formula_moiety 'C60 H48 Fe2 N4 O8, C H2 Cl2'
_chemical_formula_sum 'C61 H50 Cl2 Fe2 N4 O8'
_chemical_formula_weight 1149.6
_chemical_name_common '[Fe2(O2Cbiph)4(1-meim)2]CH2Cl2'
_chemical_name_systematic
;

 ?

;
_space_group_IT_number 15
_symmetry_cell_setting monoclinic
_symmetry_space_group_name_Hall '-C 2yc'
_symmetry_space_group_name_H-M 'C 1 2/c 1'
_atom_sites_solution_hydrogens geom
_atom_sites_solution_primary direct
_atom_sites_solution_secondary difmap
_audit_creation_method SHELXL-97
_cell_angle_alpha 90.00
_cell_angle_beta 91.00(4)
_cell_angle_gamma 90.00
_cell_formula_units_Z 4
_cell_length_a 24.769(10)
_cell_length_b 10.586(6)
_cell_length_c 20.607(10)
_cell_measurement_reflns_used 7125
_cell_measurement_temperature 110(2)
_cell_measurement_theta_max 28.23
_cell_measurement_theta_min 2.32
_cell_volume 5402(5)
_computing_cell_refinement 'Bruker SMART'
_computing_data_collection 'Bruker SMART'
_computing_data_reduction 'Bruker SAINT'
_computing_molecular_graphics 'Bruker SHELXTL'
_computing_publication_material 'Bruker SHELXTL'
_computing_structure_refinement 'SHELXL-97 (Sheldrick, 1997)'
_computing_structure_solution 'SHELXS-97 (Sheldrick, 1990)'
_diffrn_ambient_temperature 110(2)
_diffrn_measured_fraction_theta_full 0.998
_diffrn_measured_fraction_theta_max 0.998
_diffrn_measurement_device_type 'CCD area detector'
_diffrn_measurement_method 'phi and omega scans'
_diffrn_radiation_monochromator graphite
_diffrn_radiation_source 'fine-focus sealed tube'
_diffrn_radiation_type MoK\a
_diffrn_radiation_wavelength 0.71073
_diffrn_reflns_av_R_equivalents 0.0375
_diffrn_reflns_av_sigmaI/netI 0.0223
_diffrn_reflns_limit_h_max 31
_diffrn_reflns_limit_h_min -31
_diffrn_reflns_limit_k_max 13
_diffrn_reflns_limit_k_min -13
_diffrn_reflns_limit_l_max 26
_diffrn_reflns_limit_l_min -26
_diffrn_reflns_number 42158
_diffrn_reflns_theta_full 27.02
_diffrn_reflns_theta_max 27.02
_diffrn_reflns_theta_min 2.09
_exptl_absorpt_coefficient_mu 0.697
_exptl_absorpt_correction_T_max 0.9727
_exptl_absorpt_correction_T_min 0.7680
_exptl_absorpt_correction_type empirical
_exptl_absorpt_process_details SADABS
_exptl_crystal_colour yellow
_exptl_crystal_density_diffrn 1.414
_exptl_crystal_density_method 'not measured'
_exptl_crystal_description plate
_exptl_crystal_F_000 2376
_exptl_crystal_size_max 0.40
_exptl_crystal_size_mid 0.30
_exptl_crystal_size_min 0.04
_refine_diff_density_max 0.431
_refine_diff_density_min -0.294
_refine_diff_density_rms 0.067
_refine_ls_extinction_method none
_refine_ls_goodness_of_fit_ref 1.120
_refine_ls_hydrogen_treatment constr
_refine_ls_matrix_type full
_refine_ls_number_parameters 350
_refine_ls_number_reflns 5907
_refine_ls_number_restraints 57
_refine_ls_restrained_S_all 1.147
_refine_ls_R_factor_all 0.0422
_refine_ls_R_factor_gt 0.0386
_refine_ls_shift/su_max 0.000
_refine_ls_shift/su_mean 0.000
_refine_ls_structure_factor_coef Fsqd
_refine_ls_weighting_details 'calc w=1/[\s^2^(Fo^2^)+(0.0418P)^2^+8.1810P] where P=(Fo^2^+2Fc^2^)/3'
_refine_ls_weighting_scheme calc
_refine_ls_wR_factor_gt 0.0916
_refine_ls_wR_factor_ref 0.0936
_reflns_number_gt 5447
_reflns_number_total 5907
_reflns_threshold_expression >2sigma(I)
_cod_data_source_file ic701663j-file003.cif
_cod_data_source_block 10
_cod_depositor_comments
;
The following automatic conversions were performed:

'_symmetry_cell_setting' value 'Monoclinic' changed to 'monoclinic'
according to
/usr/data/users/saulius/automatic-downloads/retrospective/ACS/lib/dictionaries/cif_core.dic
dictionary named 'cif_core.dic' version 2.4.2 from 2011-04-26.

Automatic conversion script
Id: cif_fix_values 2281 2013-09-26 08:29:07Z andrius 
;
_cod_original_cell_volume 5402(4)
_cod_original_sg_symbol_H-M C2/c
_cod_database_code 4339331

loop_
_symmetry_equiv_pos_as_xyz
'x, y, z'
'-x, y, -z+1/2'
'x+1/2, y+1/2, z'
'-x+1/2, y+1/2, -z+1/2'
'-x, -y, -z'
'x, -y, z-1/2'
'-x+1/2, -y+1/2, -z'
'x+1/2, -y+1/2, z-1/2'

loop_
_atom_site_label
_atom_site_type_symbol
_atom_site_fract_x
_atom_site_fract_y
_atom_site_fract_z
_atom_site_U_iso_or_equiv
_atom_site_adp_type
_atom_site_occupancy
_atom_site_symmetry_multiplicity
_atom_site_calc_flag
_atom_site_refinement_flags
Fe1 Fe 0.764598(10) 0.63648(2) -0.036603(11) 0.01255(8) Uani 1 1 d .
N1 N 0.78935(6) 0.45200(14) -0.05771(7) 0.0166(3) Uani 1 1 d .
N3 N 0.82001(6) 0.25886(14) -0.04104(8) 0.0188(3) Uani 1 1 d .
O1 O 0.76841(6) 0.75596(12) -0.11529(6) 0.0225(3) Uani 1 1 d .
O2 O 0.75217(5) 0.56758(12) 0.06071(6) 0.0185(3) Uani 1 1 d .
O3 O 0.83808(5) 0.70493(13) -0.00773(7) 0.0237(3) Uani 1 1 d .
O4 O 0.68289(5) 0.62562(12) -0.05112(6) 0.0203(3) Uani 1 1 d .
C1 C 0.80690(8) 0.36983(17) -0.01373(9) 0.0185(4) Uani 1 1 d .
H1B H 0.8099 0.3871 0.0314 0.022 Uiso 1 1 calc R
C2 C 0.81029(8) 0.27007(19) -0.10667(10) 0.0239(4) Uani 1 1 d .
H2A H 0.8155 0.2071 -0.1388 0.029 Uiso 1 1 calc R
C3 C 0.79170(8) 0.38950(19) -0.11632(9) 0.0222(4) Uani 1 1 d .
H3A H 0.7818 0.4246 -0.1573 0.027 Uiso 1 1 calc R
C4 C 0.83861(9) 0.14556(18) -0.00679(11) 0.0257(4) Uani 1 1 d .
H4A H 0.8782 0.1445 -0.0050 0.039 Uiso 1 1 calc R
H4B H 0.8254 0.0703 -0.0298 0.039 Uiso 1 1 calc R
H4C H 0.8247 0.1459 0.0374 0.039 Uiso 1 1 calc R
C21 C 0.73904(7) 0.62669(16) 0.11071(8) 0.0142(3) Uani 1 1 d D
C22 C 0.72845(7) 0.55065(16) 0.17107(8) 0.0141(3) Uani 1 1 d D
C23 C 0.67845(8) 0.56952(17) 0.19932(9) 0.0179(4) Uani 1 1 d D
H23A H 0.6547 0.6323 0.1823 0.021 Uiso 1 1 calc R
C24 C 0.66285(8) 0.49749(18) 0.25222(9) 0.0207(4) Uani 1 1 d D
H24A H 0.6283 0.5093 0.2705 0.025 Uiso 1 1 calc R
C25 C 0.69815(8) 0.40812(18) 0.27820(9) 0.0207(4) Uani 1 1 d D
H25A H 0.6878 0.3588 0.3145 0.025 Uiso 1 1 calc R
C26 C 0.74839(8) 0.39091(17) 0.25126(9) 0.0186(4) Uani 1 1 d D
H26A H 0.7724 0.3304 0.2698 0.022 Uiso 1 1 calc R
C27 C 0.76463(7) 0.46089(16) 0.19716(8) 0.0154(3) Uani 1 1 d D
C28 C 0.81972(7) 0.44086(17) 0.17155(8) 0.0168(4) Uani 1 1 d D
C29 C 0.84048(8) 0.31827(19) 0.16566(9) 0.0215(4) Uani 1 1 d D
H29A H 0.8186 0.2478 0.1764 0.026 Uiso 1 1 calc R
C30 C 0.89265(8) 0.2989(2) 0.14431(10) 0.0263(4) Uani 1 1 d D
H30A H 0.9063 0.2154 0.1407 0.032 Uiso 1 1 calc R
C31 C 0.92492(8) 0.4010(2) 0.12827(10) 0.0282(5) Uani 1 1 d D
H31A H 0.9607 0.3876 0.1138 0.034 Uiso 1 1 calc R
C32 C 0.90476(8) 0.5227(2) 0.13351(10) 0.0262(4) Uani 1 1 d D
H32A H 0.9267 0.5928 0.1222 0.031 Uiso 1 1 calc R
C33 C 0.85271(8) 0.54273(19) 0.15515(9) 0.0204(4) Uani 1 1 d D
H33A H 0.8394 0.6265 0.1589 0.025 Uiso 1 1 calc R
C41 C 0.64951(7) 0.70066(17) -0.02586(8) 0.0159(3) Uani 1 1 d D
C42 C 0.59067(8) 0.67378(18) -0.03859(9) 0.0190(4) Uani 1 1 d D
C43 C 0.57727(8) 0.5949(2) -0.09091(9) 0.0250(4) Uani 1 1 d D
H43A H 0.6053 0.5575 -0.1152 0.030 Uiso 1 1 calc R
C44 C 0.52430(10) 0.5703(3) -0.10802(11) 0.0415(6) Uani 1 1 d D
H44A H 0.5159 0.5169 -0.1438 0.050 Uiso 1 1 calc R
C45 C 0.48369(11) 0.6241(4) -0.07251(15) 0.0623(10) Uani 1 1 d DU
H45A H 0.4470 0.6087 -0.0842 0.075 Uiso 1 1 calc R
C46 C 0.49618(10) 0.7007(4) -0.01981(14) 0.0599(10) Uani 1 1 d D
H46A H 0.4677 0.7358 0.0047 0.072 Uiso 1 1 calc R
C47 C 0.54942(8) 0.7274(2) -0.00192(10) 0.0296(5) Uani 1 1 d D
C48 C 0.55929(8) 0.8066(2) 0.05757(11) 0.0336(5) Uani 1 1 d D
C49 C 0.56310(11) 0.9373(3) 0.05456(13) 0.0470(7) Uani 1 1 d D
H49A H 0.5597 0.9788 0.0138 0.056 Uiso 1 1 calc R
C50 C 0.57180(11) 1.0080(3) 0.11063(15) 0.0543(8) Uani 1 1 d D
H50A H 0.5745 1.0973 0.1081 0.065 Uiso 1 1 calc R
C51 C 0.57648(10) 0.9488(3) 0.16967(14) 0.0562(9) Uani 1 1 d DU
H51A H 0.5834 0.9970 0.2078 0.067 Uiso 1 1 calc R
C52 C 0.57113(13) 0.8189(3) 0.17378(14) 0.0608(9) Uani 1 1 d DU
H52A H 0.5730 0.7783 0.2149 0.073 Uiso 1 1 calc R
C53 C 0.56294(11) 0.7477(3) 0.11751(12) 0.0487(7) Uani 1 1 d D
H53A H 0.5599 0.6584 0.1203 0.058 Uiso 1 1 calc R
C1S C 0.5000 0.1895(4) 0.2500 0.0564(11) Uani 1 2 d SU
H1S1 H 0.4944 0.1343 0.2117 0.068 Uiso 0.50 1 calc PR
H1S2 H 0.5056 0.1343 0.2883 0.068 Uiso 0.50 1 calc PR
Cl1S Cl 0.55847(3) 0.27993(6) 0.23880(3) 0.04446(16) Uani 1 1 d U

loop_
_atom_site_aniso_label
_atom_site_aniso_U_11
_atom_site_aniso_U_22
_atom_site_aniso_U_33
_atom_site_aniso_U_23
_atom_site_aniso_U_13
_atom_site_aniso_U_12
Fe1 0.01577(14) 0.01099(13) 0.01091(13) 0.00028(9) 0.00068(9) -0.00008(9)
N1 0.0195(8) 0.0156(7) 0.0147(7) -0.0009(6) 0.0012(6) 0.0007(6)
N3 0.0189(8) 0.0133(7) 0.0240(8) 0.0000(6) -0.0009(6) -0.0001(6)
O1 0.0407(8) 0.0133(6) 0.0136(6) 0.0018(5) 0.0030(6) -0.0018(6)
O2 0.0273(7) 0.0181(6) 0.0100(6) 0.0000(5) 0.0024(5) 0.0020(5)
O3 0.0172(7) 0.0256(7) 0.0284(7) -0.0098(6) 0.0017(5) -0.0035(5)
O4 0.0190(7) 0.0203(7) 0.0216(7) -0.0022(5) -0.0012(5) 0.0027(5)
C1 0.0218(9) 0.0162(9) 0.0176(8) -0.0009(7) 0.0008(7) 0.0005(7)
C2 0.0302(11) 0.0198(9) 0.0217(9) -0.0070(7) -0.0035(8) 0.0013(8)
C3 0.0281(10) 0.0217(10) 0.0168(9) -0.0027(7) -0.0020(8) 0.0020(8)
C4 0.0274(11) 0.0148(9) 0.0348(11) 0.0026(8) -0.0017(9) 0.0027(7)
C21 0.0146(8) 0.0163(8) 0.0118(8) 0.0020(6) -0.0023(6) -0.0024(6)
C22 0.0206(9) 0.0114(8) 0.0103(8) -0.0005(6) -0.0006(6) -0.0017(6)
C23 0.0211(9) 0.0169(9) 0.0157(8) 0.0005(7) 0.0011(7) 0.0005(7)
C24 0.0225(10) 0.0225(9) 0.0174(9) -0.0002(7) 0.0064(7) -0.0014(7)
C25 0.0290(10) 0.0198(9) 0.0134(8) 0.0036(7) 0.0039(7) -0.0030(8)
C26 0.0252(10) 0.0173(9) 0.0133(8) 0.0021(7) -0.0023(7) 0.0000(7)
C27 0.0197(9) 0.0148(8) 0.0116(8) -0.0012(6) -0.0007(6) -0.0011(7)
C28 0.0196(9) 0.0205(9) 0.0102(8) 0.0021(6) -0.0025(7) 0.0014(7)
C29 0.0260(10) 0.0217(9) 0.0166(9) 0.0020(7) -0.0018(7) 0.0025(8)
C30 0.0275(11) 0.0292(11) 0.0223(10) -0.0005(8) -0.0019(8) 0.0112(8)
C31 0.0195(10) 0.0436(13) 0.0215(10) 0.0015(9) 0.0005(8) 0.0066(9)
C32 0.0202(10) 0.0354(12) 0.0229(10) 0.0059(8) -0.0004(8) -0.0030(8)
C33 0.0218(9) 0.0227(9) 0.0167(8) 0.0026(7) -0.0019(7) 0.0014(7)
C41 0.0197(9) 0.0175(9) 0.0106(7) 0.0055(6) 0.0007(6) -0.0004(7)
C42 0.0195(9) 0.0221(9) 0.0153(8) -0.0001(7) 0.0004(7) -0.0022(7)
C43 0.0233(10) 0.0330(11) 0.0187(9) -0.0053(8) 0.0023(8) -0.0034(8)
C44 0.0295(12) 0.0667(18) 0.0285(12) -0.0242(12) 0.0007(9) -0.0124(11)
C45 0.0216(12) 0.111(3) 0.0543(17) -0.0456(17) -0.0011(11) -0.0133(14)
C46 0.0193(12) 0.111(3) 0.0495(16) -0.0480(18) 0.0047(11) -0.0056(14)
C47 0.0187(10) 0.0457(13) 0.0243(10) -0.0134(9) 0.0001(8) -0.0028(9)
C48 0.0119(9) 0.0555(15) 0.0333(12) -0.0221(11) 0.0020(8) 0.0014(9)
C49 0.0395(14) 0.0612(18) 0.0408(14) -0.0232(13) 0.0196(11) -0.0239(13)
C50 0.0372(14) 0.0636(19) 0.0626(19) -0.0384(16) 0.0182(13) -0.0194(13)
C51 0.0292(13) 0.087(2) 0.0524(17) -0.0482(16) -0.0112(12) 0.0168(13)
C52 0.0614(18) 0.082(2) 0.0384(14) -0.0298(14) -0.0257(13) 0.0459(17)
C53 0.0483(16) 0.0599(17) 0.0371(13) -0.0217(12) -0.0195(12) 0.0325(13)
C1S 0.035(2) 0.047(2) 0.088(3) 0.000 -0.005(2) 0.000
Cl1S 0.0409(3) 0.0485(4) 0.0442(3) -0.0063(3) 0.0059(3) -0.0075(3)

loop_
_atom_type_symbol
_atom_type_description
_atom_type_scat_dispersion_real
_atom_type_scat_dispersion_imag
_atom_type_scat_source
C C 0.0033 0.0016 'International Tables Vol C Tables 4.2.6.8 and 6.1.1.4'
H H 0.0000 0.0000 'International Tables Vol C Tables 4.2.6.8 and 6.1.1.4'
N N 0.0061 0.0033 'International Tables Vol C Tables 4.2.6.8 and 6.1.1.4'
O O 0.0106 0.0060 'International Tables Vol C Tables 4.2.6.8 and 6.1.1.4'
Cl Cl 0.1484 0.1585 'International Tables Vol C Tables 4.2.6.8 and 6.1.1.4'
Fe Fe 0.3463 0.8444 'International Tables Vol C Tables 4.2.6.8 and 6.1.1.4'

loop_
_geom_angle_atom_site_label_1
_geom_angle_atom_site_label_2
_geom_angle_atom_site_label_3
_geom_angle
_geom_angle_site_symmetry_1
_geom_angle_site_symmetry_3
O3 Fe1 O4 160.00(6) . .
O3 Fe1 O1 87.62(7) . .
O4 Fe1 O1 88.75(7) . .
O3 Fe1 N1 97.41(6) . .
O4 Fe1 N1 102.11(6) . .
O1 Fe1 N1 113.04(6) . .
O3 Fe1 O2 89.43(7) . .
O4 Fe1 O2 87.71(6) . .
O1 Fe1 O2 161.25(5) . .
N1 Fe1 O2 85.69(6) . .
O3 Fe1 Fe1 77.62(5) . 7_665
O4 Fe1 Fe1 82.48(4) . 7_665
O1 Fe1 Fe1 85.23(5) . 7_665
N1 Fe1 Fe1 161.05(4) . 7_665
O2 Fe1 Fe1 76.06(5) . 7_665
C1 N1 C3 105.42(16) . .
C1 N1 Fe1 124.35(12) . .
C3 N1 Fe1 130.24(13) . .
C1 N3 C2 107.28(16) . .
C1 N3 C4 126.22(17) . .
C2 N3 C4 126.44(16) . .
C21 O1 Fe1 122.54(12) 7_665 .
C21 O2 Fe1 129.62(12) . .
C41 O3 Fe1 130.92(13) 7_665 .
C41 O4 Fe1 123.85(12) . .
N1 C1 N3 111.48(17) . .
N1 C1 H1B 124.3 . .
N3 C1 H1B 124.3 . .
C3 C2 N3 106.10(17) . .
C3 C2 H2A 127.0 . .
N3 C2 H2A 127.0 . .
C2 C3 N1 109.73(17) . .
C2 C3 H3A 125.1 . .
N1 C3 H3A 125.1 . .
N3 C4 H4A 109.5 . .
N3 C4 H4B 109.5 . .
H4A C4 H4B 109.5 . .
N3 C4 H4C 109.5 . .
H4A C4 H4C 109.5 . .
H4B C4 H4C 109.5 . .
O2 C21 O1 126.46(16) . 7_665
O2 C21 C22 117.57(15) . .
O1 C21 C22 115.90(15) 7_665 .
C23 C22 C27 120.18(16) . .
C23 C22 C21 115.91(16) . .
C27 C22 C21 123.85(16) . .
C24 C23 C22 120.70(17) . .
C24 C23 H23A 119.7 . .
C22 C23 H23A 119.7 . .
C25 C24 C23 119.60(18) . .
C25 C24 H24A 120.2 . .
C23 C24 H24A 120.2 . .
C26 C25 C24 119.96(17) . .
C26 C25 H25A 120.0 . .
C24 C25 H25A 120.0 . .
C25 C26 C27 121.44(17) . .
C25 C26 H26A 119.3 . .
C27 C26 H26A 119.3 . .
C26 C27 C22 118.09(17) . .
C26 C27 C28 118.96(16) . .
C22 C27 C28 122.90(16) . .
C33 C28 C29 118.44(17) . .
C33 C28 C27 121.31(17) . .
C29 C28 C27 120.20(16) . .
C30 C29 C28 120.63(19) . .
C30 C29 H29A 119.7 . .
C28 C29 H29A 119.7 . .
C29 C30 C31 120.23(19) . .
C29 C30 H30A 119.9 . .
C31 C30 H30A 119.9 . .
C32 C31 C30 119.71(19) . .
C32 C31 H31A 120.1 . .
C30 C31 H31A 120.1 . .
C31 C32 C33 120.30(19) . .
C31 C32 H32A 119.9 . .
C33 C32 H32A 119.9 . .
C32 C33 C28 120.68(18) . .
C32 C33 H33A 119.7 . .
C28 C33 H33A 119.7 . .
O3 C41 O4 124.98(17) 7_665 .
O3 C41 C42 118.41(16) 7_665 .
O4 C41 C42 116.61(16) . .
C43 C42 C47 119.46(18) . .
C43 C42 C41 117.62(17) . .
C47 C42 C41 122.88(17) . .
C44 C43 C42 121.49(19) . .
C44 C43 H43A 119.3 . .
C42 C43 H43A 119.3 . .
C43 C44 C45 119.1(2) . .
C43 C44 H44A 120.4 . .
C45 C44 H44A 120.4 . .
C44 C45 C46 120.2(2) . .
C44 C45 H45A 119.9 . .
C46 C45 H45A 119.9 . .
C45 C46 C47 121.6(2) . .
C45 C46 H46A 119.2 . .
C47 C46 H46A 119.2 . .
C46 C47 C42 118.1(2) . .
C46 C47 C48 118.01(19) . .
C42 C47 C48 123.81(18) . .
C53 C48 C49 119.0(2) . .
C53 C48 C47 118.9(2) . .
C49 C48 C47 122.0(2) . .
C48 C49 C50 120.6(3) . .
C48 C49 H49A 119.7 . .
C50 C49 H49A 119.7 . .
C51 C50 C49 120.1(3) . .
C51 C50 H50A 120.0 . .
C49 C50 H50A 120.0 . .
C50 C51 C52 120.1(2) . .
C50 C51 H51A 119.9 . .
C52 C51 H51A 119.9 . .
C51 C52 C53 119.9(3) . .
C51 C52 H52A 120.1 . .
C53 C52 H52A 120.1 . .
C48 C53 C52 120.3(3) . .
C48 C53 H53A 119.9 . .
C52 C53 H53A 119.9 . .
Cl1S C1S Cl1S 113.9(2) 2_655 .
Cl1S C1S H1S1 108.8 2_655 .
Cl1S C1S H1S1 108.8 . .
Cl1S C1S H1S2 108.8 2_655 .
Cl1S C1S H1S2 108.8 . .
H1S1 C1S H1S2 107.7 . .

loop_
_geom_bond_atom_site_label_1
_geom_bond_atom_site_label_2
_geom_bond_distance
_geom_bond_site_symmetry_2
Fe1 O3 2.0381(15) .
Fe1 O4 2.0440(16) .
Fe1 O1 2.0598(15) .
Fe1 N1 2.0947(18) .
Fe1 O2 2.1609(15) .
Fe1 Fe1 2.9348(13) 7_665
N1 C1 1.324(2) .
N1 C3 1.379(2) .
N3 C1 1.345(2) .
N3 C2 1.375(3) .
N3 C4 1.462(2) .
O1 C21 1.260(2) 7_665
O2 C21 1.253(2) .
O3 C41 1.251(2) 7_665
O4 C41 1.265(2) .
C1 H1B 0.9500 .
C2 C3 1.359(3) .
C2 H2A 0.9500 .
C3 H3A 0.9500 .
C4 H4A 0.9800 .
C4 H4B 0.9800 .
C4 H4C 0.9800 .
C21 O1 1.260(2) 7_665
C21 C22 1.508(2) .
C22 C23 1.392(3) .
C22 C27 1.406(2) .
C23 C24 1.391(3) .
C23 H23A 0.9500 .
C24 C25 1.389(3) .
C24 H24A 0.9500 .
C25 C26 1.384(3) .
C25 H25A 0.9500 .
C26 C27 1.403(2) .
C26 H26A 0.9500 .
C27 C28 1.487(3) .
C28 C33 1.398(3) .
C28 C29 1.402(3) .
C29 C30 1.387(3) .
C29 H29A 0.9500 .
C30 C31 1.388(3) .
C30 H30A 0.9500 .
C31 C32 1.387(3) .
C31 H31A 0.9500 .
C32 C33 1.388(3) .
C32 H32A 0.9500 .
C33 H33A 0.9500 .
C41 O3 1.251(2) 7_665
C41 C42 1.503(3) .
C42 C43 1.399(3) .
C42 C47 1.402(3) .
C43 C44 1.377(3) .
C43 H43A 0.9500 .
C44 C45 1.378(4) .
C44 H44A 0.9500 .
C45 C46 1.386(4) .
C45 H45A 0.9500 .
C46 C47 1.392(3) .
C46 H46A 0.9500 .
C47 C48 1.502(3) .
C48 C53 1.385(4) .
C48 C49 1.388(4) .
C49 C50 1.390(3) .
C49 H49A 0.9500 .
C50 C51 1.372(5) .
C50 H50A 0.9500 .
C51 C52 1.384(5) .
C51 H51A 0.9500 .
C52 C53 1.395(3) .
C52 H52A 0.9500 .
C53 H53A 0.9500 .
C1S Cl1S 1.755(3) 2_655
C1S Cl1S 1.755(3) .
C1S H1S1 0.9900 .
C1S H1S2 0.9900 .
